data_4330565
loop_
_publ_author_name
'Sarath Wanniarachchi'
'Brendan J. Liddle'
'Brandon Kizer'
'Jeewantha S. Hewage'
'Sergey V. Lindeman'
'James R. Gardinier'

_publ_contact_author_name
;
;
_publ_section_title
;
 Syntheses and Electronic Properties of Rhodium(III) Complexes Bearing a
 Redox-Active Ligand
;
_journal_name_full 'Inorganic Chemistry'
_journal_page_first 10572
_journal_page_last 10580
_journal_paper_doi 10.1021/ic300772h
_journal_volume 51
_journal_year 2012
_chemical_formula_moiety 'C43 H38 Cl N6 P Rh, C H2 Cl2, F6 P'
_chemical_formula_sum 'C44 H40 Cl3 F6 N6 P2 Rh'
_chemical_formula_weight 1038.02
_chemical_name_systematic
;
 ? 
;
_space_group_crystal_system monoclinic
_space_group_IT_number 15
_space_group_name_Hall '-C 2yc'
_space_group_name_H-M_alt 'C 1 2/c 1'
_symmetry_space_group_name_Hall '-C 2yc'
_symmetry_space_group_name_H-M 'C 1 2/c 1'
_atom_sites_solution_hydrogens geom
_atom_sites_solution_primary direct
_atom_sites_solution_secondary difmap
_audit_creation_date 2012-03-28
_audit_creation_method
;
  Olex2 1.1
  (compiled 2011.11.01 svn.r2039, GUI svn.r3906)
;
_cell_angle_alpha 90.00
_cell_angle_beta 111.2950(10)
_cell_angle_gamma 90.00
_cell_formula_units_Z 8
_cell_length_a 36.8996(6)
_cell_length_b 10.0698(2)
_cell_length_c 25.2397(5)
_cell_measurement_reflns_used 8173
_cell_measurement_temperature 100(2)
_cell_measurement_theta_max 67
_cell_measurement_theta_min 3
_cell_volume 8738.0(3)
_computing_cell_refinement 'SAINT v7.23A (Bruker, 2005)'
_computing_data_collection 'APEX2 v2.1-4 (Bruker, 2007)'
_computing_data_reduction 'SADABS-2004/1 (Bruker, 2005)'
_computing_molecular_graphics
;
O. V. Dolomanov, L. J. Bourhis, R. J. Gildea, J. A. K. Howard and H. Puschmann,
OLEX2: a complete structure solution, refinement and analysis program.
J. Appl. Cryst. (2009). 42, 339-341.
;
_computing_publication_material
;
O. V. Dolomanov, L. J. Bourhis, R. J. Gildea, J. A. K. Howard and H. Puschmann,
OLEX2: a complete structure solution, refinement and analysis program.
J. Appl. Cryst. (2009). 42, 339-341.
;
_computing_structure_refinement
;
olex2.refine (L.J. Bourhis, O.V. Dolomanov, R.J. Gildea, J.A.K. Howard,
H. Puschmann, in preparation, 2011)
;
_computing_structure_solution 'XS/SHELXTL v6.12 (Bruker, 2001)'
_diffrn_ambient_temperature 100(2)
_diffrn_measured_fraction_theta_full 0.963
_diffrn_measured_fraction_theta_max 0.963
_diffrn_measurement_device_type 'Bruker APEX2 CCD detector'
_diffrn_measurement_method '\w scans'
_diffrn_radiation_monochromator graphite
_diffrn_radiation_type CuK\a
_diffrn_radiation_wavelength 1.54178
_diffrn_reflns_av_R_equivalents 0.0273
_diffrn_reflns_av_unetI/netI 0.0196
_diffrn_reflns_limit_h_max 40
_diffrn_reflns_limit_h_min -43
_diffrn_reflns_limit_k_max 12
_diffrn_reflns_limit_k_min 0
_diffrn_reflns_limit_l_max 29
_diffrn_reflns_limit_l_min 0
_diffrn_reflns_number 36763
_diffrn_reflns_theta_full 67.95
_diffrn_reflns_theta_max 67.95
_diffrn_reflns_theta_min 2.57
_diffrn_source 'fine-focus sealed tube'
_exptl_absorpt_coefficient_mu 6.115
_exptl_absorpt_correction_T_max 0.6091
_exptl_absorpt_correction_T_min 0.3600
_exptl_absorpt_correction_type numerical
_exptl_absorpt_process_details
;
 numerical (based on real shape of the crystal) absorption
 correction followed by:
 SADABS. Program for empirical absorption correction of
 area-detector data. University of Goetingen. Germany. 
 Sheldrick, G. M. 1996
;
_exptl_crystal_colour purple
_exptl_crystal_density_diffrn 1.578
_exptl_crystal_description block
_exptl_crystal_F_000 4208
_exptl_crystal_size_max 0.21
_exptl_crystal_size_mid 0.13
_exptl_crystal_size_min 0.09
_refine_diff_density_max 1.138
_refine_diff_density_min -0.687
_refine_diff_density_rms 0.081
_refine_ls_extinction_method none
_refine_ls_goodness_of_fit_ref 1.019
_refine_ls_hydrogen_treatment constr
_refine_ls_matrix_type full
_refine_ls_number_parameters 561
_refine_ls_number_reflns 7656
_refine_ls_number_restraints 0
_refine_ls_restrained_S_all 1.019
_refine_ls_R_factor_all 0.0417
_refine_ls_R_factor_gt 0.0382
_refine_ls_shift/su_max 0.001
_refine_ls_shift/su_mean 0.000
_refine_ls_structure_factor_coef Fsqd
_refine_ls_weighting_details 'calc w=1/[\s^2^(Fo^2^)+(0.0508P)^2^+44.9605P] where P=(Fo^2^+2Fc^2^)/3'
_refine_ls_weighting_scheme calc
_refine_ls_wR_factor_gt 0.0965
_refine_ls_wR_factor_ref 0.0986
_reflns_number_gt 6988
_reflns_number_total 7656
_reflns_threshold_expression >2sigma(I)
_cod_data_source_file ic300772h_si_003_08.cif
_cod_data_source_block 7_gard7ea
_cod_database_code 4330565

loop_
_space_group_symop_id
_space_group_symop_operation_xyz
1 'x, y, z'
2 '-x, y, -z+1/2'
3 'x+1/2, y+1/2, z'
4 '-x+1/2, y+1/2, -z+1/2'
5 '-x, -y, -z'
6 'x, -y, z-1/2'
7 '-x+1/2, -y+1/2, -z'
8 'x+1/2, -y+1/2, z-1/2'

loop_
_atom_site_label
_atom_site_type_symbol
_atom_site_fract_x
_atom_site_fract_y
_atom_site_fract_z
_atom_site_U_iso_or_equiv
_atom_site_adp_type
_atom_site_occupancy
_atom_site_symmetry_multiplicity
_atom_site_calc_flag
_atom_site_refinement_flags
Rh1 Rh 0.077418(6) 0.50536(2) 0.442811(9) 0.01432(8) Uani 1 1 d .
Cl1 Cl 0.00902(2) 0.47925(7) 0.41259(3) 0.01929(16) Uani 1 1 d .
P1 P 0.08178(2) 0.31202(7) 0.39344(3) 0.01528(16) Uani 1 1 d .
N1 N 0.13549(7) 0.5352(3) 0.46857(11) 0.0167(5) Uani 1 1 d .
N11 N 0.07073(7) 0.6340(2) 0.37830(11) 0.0166(5) Uani 1 1 d .
N12 N 0.09952(7) 0.6708(3) 0.35994(11) 0.0175(5) Uani 1 1 d .
N21 N 0.08566(7) 0.4016(2) 0.51445(11) 0.0165(5) Uani 1 1 d .
N22 N 0.11765(7) 0.4221(3) 0.56296(11) 0.0178(5) Uani 1 1 d .
N31 N 0.07351(7) 0.6757(3) 0.49122(11) 0.0174(5) Uani 1 1 d .
C1 C 0.15340(9) 0.5422(3) 0.42822(13) 0.0177(6) Uani 1 1 d .
C2 C 0.13585(9) 0.6022(3) 0.37476(13) 0.0169(6) Uani 1 1 d .
C3 C 0.15368(9) 0.6024(3) 0.33475(14) 0.0206(7) Uani 1 1 d .
H3 H 0.1406 0.6415 0.2986 0.025 Uiso 1 1 calc R
C4 C 0.19002(10) 0.5469(3) 0.34652(15) 0.0239(7) Uani 1 1 d .
C5 C 0.20789(10) 0.4882(3) 0.39964(16) 0.0252(7) Uani 1 1 d .
H5 H 0.2330 0.4498 0.4090 0.030 Uiso 1 1 calc R
C6 C 0.18996(10) 0.4844(3) 0.43914(15) 0.0214(7) Uani 1 1 d .
H6 H 0.2028 0.4416 0.4746 0.026 Uiso 1 1 calc R
C7 C 0.20854(11) 0.5472(4) 0.30213(16) 0.0332(8) Uani 1 1 d .
H7a H 0.1911 0.5038 0.2675 0.050 Uiso 1 1 calc R
H7b H 0.2333 0.4991 0.3166 0.050 Uiso 1 1 calc R
H7c H 0.2132 0.6390 0.2934 0.050 Uiso 1 1 calc R
C11 C 0.04083(9) 0.7167(3) 0.35378(13) 0.0196(7) Uani 1 1 d .
H11 H 0.0168 0.7150 0.3596 0.024 Uiso 1 1 calc R
C12 C 0.05033(10) 0.8056(3) 0.31839(14) 0.0225(7) Uani 1 1 d .
H12 H 0.0343 0.8737 0.2957 0.027 Uiso 1 1 calc R
C13 C 0.08746(10) 0.7741(3) 0.32320(14) 0.0216(7) Uani 1 1 d .
H13 H 0.1022 0.8171 0.3042 0.026 Uiso 1 1 calc R
C21 C 0.06499(9) 0.3054(3) 0.52658(14) 0.0211(7) Uani 1 1 d .
H21 H 0.0412 0.2710 0.5007 0.025 Uiso 1 1 calc R
C22 C 0.08308(10) 0.2628(3) 0.58224(14) 0.0239(7) Uani 1 1 d .
H22 H 0.0743 0.1961 0.6013 0.029 Uiso 1 1 calc R
C23 C 0.11650(10) 0.3374(3) 0.60404(14) 0.0232(7) Uani 1 1 d .
H23 H 0.1354 0.3307 0.6414 0.028 Uiso 1 1 calc R
C31 C 0.15591(9) 0.5702(3) 0.52435(13) 0.0181(6) Uani 1 1 d .
C32 C 0.14539(9) 0.5260(3) 0.56955(14) 0.0187(6) Uani 1 1 d .
C33 C 0.16230(10) 0.5801(3) 0.62411(14) 0.0223(7) Uani 1 1 d .
H33 H 0.1531 0.5525 0.6530 0.027 Uiso 1 1 calc R
C34 C 0.19216(10) 0.6732(3) 0.63719(14) 0.0260(7) Uani 1 1 d .
C35 C 0.20421(10) 0.7109(3) 0.59315(15) 0.0257(7) Uani 1 1 d .
H35 H 0.2251 0.7720 0.6009 0.031 Uiso 1 1 calc R
C36 C 0.18691(9) 0.6626(3) 0.53887(14) 0.0214(7) Uani 1 1 d .
H36 H 0.1960 0.6921 0.5102 0.026 Uiso 1 1 calc R
C37 C 0.21058(11) 0.7290(4) 0.69616(15) 0.0337(9) Uani 1 1 d .
H37a H 0.1950 0.7043 0.7188 0.051 Uiso 1 1 calc R
H37b H 0.2119 0.8259 0.6941 0.051 Uiso 1 1 calc R
H37c H 0.2369 0.6930 0.7140 0.051 Uiso 1 1 calc R
C42 C 0.05274(9) 0.6676(3) 0.52517(13) 0.0192(6) Uani 1 1 d .
H42 H 0.0360 0.5935 0.5215 0.023 Uiso 1 1 calc R
C43 C 0.05499(10) 0.7643(3) 0.56548(15) 0.0247(7) Uani 1 1 d .
H43 H 0.0399 0.7568 0.5889 0.030 Uiso 1 1 calc R
C44 C 0.07945(10) 0.8715(3) 0.57096(15) 0.0270(7) Uani 1 1 d .
H44 H 0.0822 0.9372 0.5992 0.032 Uiso 1 1 calc R
C45 C 0.09990(9) 0.8818(3) 0.53465(15) 0.0231(7) Uani 1 1 d .
H45 H 0.1164 0.9558 0.5370 0.028 Uiso 1 1 calc R
C46 C 0.09594(9) 0.7828(3) 0.49497(14) 0.0199(7) Uani 1 1 d .
H46 H 0.1095 0.7909 0.4696 0.024 Uiso 1 1 calc R
C51 C 0.04085(9) 0.1947(3) 0.37860(13) 0.0172(6) Uani 1 1 d .
C52 C 0.00845(9) 0.1997(3) 0.32841(14) 0.0199(6) Uani 1 1 d .
H52 H 0.0066 0.2677 0.3014 0.024 Uiso 1 1 calc R
C53 C -0.02119(9) 0.1069(3) 0.31725(14) 0.0238(7) Uani 1 1 d .
H53 H -0.0431 0.1111 0.2827 0.029 Uiso 1 1 calc R
C54 C -0.01879(10) 0.0077(3) 0.35679(15) 0.0235(7) Uani 1 1 d .
H54 H -0.0389 -0.0566 0.3492 0.028 Uiso 1 1 calc R
C55 C 0.01303(10) 0.0031(3) 0.40729(15) 0.0226(7) Uani 1 1 d .
H55 H 0.0145 -0.0636 0.4346 0.027 Uiso 1 1 calc R
C56 C 0.04279(9) 0.0955(3) 0.41823(14) 0.0202(7) Uani 1 1 d .
H56 H 0.0646 0.0913 0.4529 0.024 Uiso 1 1 calc R
C61 C 0.08336(9) 0.3496(3) 0.32355(13) 0.0185(6) Uani 1 1 d .
C62 C 0.05447(9) 0.4342(3) 0.28759(13) 0.0201(7) Uani 1 1 d .
H62 H 0.0347 0.4673 0.2998 0.024 Uiso 1 1 calc R
C63 C 0.05459(10) 0.4695(3) 0.23476(14) 0.0249(7) Uani 1 1 d .
H63 H 0.0351 0.5272 0.2110 0.030 Uiso 1 1 calc R
C64 C 0.08318(11) 0.4209(4) 0.21623(15) 0.0287(8) Uani 1 1 d .
H64 H 0.0832 0.4450 0.1799 0.034 Uiso 1 1 calc R
C65 C 0.11170(10) 0.3367(4) 0.25124(15) 0.0280(8) Uani 1 1 d .
H65 H 0.1310 0.3023 0.2384 0.034 Uiso 1 1 calc R
C66 C 0.11217(10) 0.3024(3) 0.30491(14) 0.0229(7) Uani 1 1 d .
H66 H 0.1322 0.2467 0.3289 0.027 Uiso 1 1 calc R
C71 C 0.12229(9) 0.1988(3) 0.42822(13) 0.0185(6) Uani 1 1 d .
C72 C 0.12422(9) 0.0794(3) 0.40092(14) 0.0201(7) Uani 1 1 d .
H72 H 0.1055 0.0610 0.3643 0.024 Uiso 1 1 calc R
C73 C 0.15323(10) -0.0120(3) 0.42708(15) 0.0237(7) Uani 1 1 d .
H73 H 0.1548 -0.0914 0.4078 0.028 Uiso 1 1 calc R
C74 C 0.17994(10) 0.0117(3) 0.48129(15) 0.0238(7) Uani 1 1 d .
H74 H 0.1995 -0.0522 0.4994 0.029 Uiso 1 1 calc R
C75 C 0.17806(9) 0.1283(3) 0.50878(14) 0.0225(7) Uani 1 1 d .
H75 H 0.1963 0.1446 0.5459 0.027 Uiso 1 1 calc R
C76 C 0.14952(9) 0.2222(3) 0.48242(14) 0.0193(6) Uani 1 1 d .
H76 H 0.1486 0.3027 0.5015 0.023 Uiso 1 1 calc R
Cl1S Cl 0.27869(3) 0.77561(10) 0.84084(4) 0.0363(2) Uani 1 1 d .
Cl2S Cl 0.23619(3) 0.85992(11) 0.91284(5) 0.0491(3) Uani 1 1 d .
C1S C 0.24617(13) 0.8913(5) 0.8515(2) 0.0476(11) Uani 1 1 d .
H1Sa H 0.2574 0.9815 0.8540 0.057 Uiso 1 1 calc R
H1Sb H 0.2215 0.8895 0.8181 0.057 Uiso 1 1 calc R
P2 P 0.15081(3) 1.06251(10) 0.73360(4) 0.0341(2) Uani 1 1 d .
F1 F 0.16034(9) 1.0878(3) 0.79898(11) 0.0606(8) Uani 1 1 d .
F2 F 0.14054(13) 1.2143(3) 0.72228(11) 0.0922(14) Uani 1 1 d .
F3 F 0.19481(9) 1.0855(3) 0.74312(14) 0.0717(9) Uani 1 1 d .
F4 F 0.14280(12) 1.0435(4) 0.66800(14) 0.1081(17) Uani 1 1 d .
F5 F 0.16083(10) 0.9106(3) 0.74661(17) 0.0783(10) Uani 1 1 d .
F6 F 0.10724(10) 1.0391(5) 0.7259(3) 0.136(2) Uani 1 1 d .

loop_
_atom_site_aniso_label
_atom_site_aniso_U_11
_atom_site_aniso_U_22
_atom_site_aniso_U_33
_atom_site_aniso_U_23
_atom_site_aniso_U_13
_atom_site_aniso_U_12
Rh1 0.01345(13) 0.01264(13) 0.01659(13) -0.00018(8) 0.00512(9) -0.00030(8)
Cl1 0.0143(3) 0.0198(4) 0.0233(4) -0.0019(3) 0.0062(3) -0.0013(3)
P1 0.0137(4) 0.0131(4) 0.0178(4) -0.0003(3) 0.0043(3) 0.0001(3)
N1 0.0142(13) 0.0164(13) 0.0197(13) -0.0002(10) 0.0063(10) 0.0004(10)
N11 0.0170(13) 0.0150(13) 0.0173(13) -0.0015(10) 0.0056(10) -0.0020(10)
N12 0.0171(13) 0.0157(13) 0.0181(13) 0.0005(10) 0.0044(10) -0.0005(10)
N21 0.0166(13) 0.0132(12) 0.0181(13) -0.0003(10) 0.0044(10) -0.0021(10)
N22 0.0162(13) 0.0178(13) 0.0184(13) 0.0004(10) 0.0052(10) -0.0009(10)
N31 0.0170(13) 0.0150(13) 0.0189(13) -0.0013(10) 0.0052(10) 0.0014(10)
C1 0.0176(15) 0.0124(14) 0.0236(16) -0.0001(12) 0.0081(13) -0.0039(12)
C2 0.0162(15) 0.0118(14) 0.0229(16) -0.0006(12) 0.0071(12) -0.0019(12)
C3 0.0240(17) 0.0161(15) 0.0223(17) -0.0019(12) 0.0092(13) -0.0040(13)
C4 0.0240(17) 0.0194(16) 0.0320(19) -0.0058(14) 0.0146(15) -0.0054(14)
C5 0.0191(17) 0.0224(17) 0.035(2) -0.0030(14) 0.0116(15) -0.0008(13)
C6 0.0197(16) 0.0170(16) 0.0256(18) 0.0016(13) 0.0060(14) 0.0008(12)
C7 0.031(2) 0.039(2) 0.037(2) -0.0037(17) 0.0214(17) -0.0030(17)
C11 0.0182(15) 0.0185(16) 0.0205(16) -0.0019(12) 0.0050(13) 0.0039(12)
C12 0.0247(17) 0.0162(16) 0.0231(17) 0.0047(13) 0.0046(13) 0.0036(13)
C13 0.0275(17) 0.0155(16) 0.0203(16) 0.0018(12) 0.0068(13) -0.0014(13)
C21 0.0196(16) 0.0197(16) 0.0257(17) -0.0019(13) 0.0103(13) -0.0043(13)
C22 0.0270(18) 0.0203(16) 0.0268(18) 0.0037(13) 0.0125(14) -0.0032(14)
C23 0.0246(17) 0.0221(17) 0.0227(17) 0.0042(13) 0.0084(13) -0.0008(14)
C31 0.0147(15) 0.0150(15) 0.0230(16) 0.0011(12) 0.0051(12) 0.0041(12)
C32 0.0181(16) 0.0127(14) 0.0235(17) 0.0012(12) 0.0053(13) 0.0003(12)
C33 0.0238(17) 0.0226(17) 0.0199(17) 0.0010(13) 0.0072(13) -0.0008(14)
C34 0.0265(18) 0.0245(18) 0.0225(17) -0.0024(14) 0.0036(14) -0.0024(14)
C35 0.0223(17) 0.0227(17) 0.0284(18) -0.0016(14) 0.0048(14) -0.0070(14)
C36 0.0195(16) 0.0188(16) 0.0254(17) 0.0014(13) 0.0076(13) -0.0032(13)
C37 0.033(2) 0.039(2) 0.0269(19) -0.0064(16) 0.0087(16) -0.0115(17)
C42 0.0173(15) 0.0162(15) 0.0232(16) -0.0004(12) 0.0062(13) -0.0014(12)
C43 0.0264(17) 0.0230(17) 0.0285(18) -0.0035(14) 0.0147(15) 0.0004(14)
C44 0.0289(18) 0.0205(17) 0.0330(19) -0.0076(14) 0.0129(15) -0.0006(14)
C45 0.0202(16) 0.0157(16) 0.0330(19) -0.0011(13) 0.0092(14) -0.0013(13)
C46 0.0195(16) 0.0170(16) 0.0232(16) 0.0029(13) 0.0077(13) 0.0009(13)
C51 0.0179(15) 0.0140(15) 0.0204(16) -0.0041(12) 0.0077(12) -0.0005(12)
C52 0.0194(16) 0.0179(16) 0.0219(16) 0.0008(13) 0.0069(13) 0.0018(13)
C53 0.0187(16) 0.0240(17) 0.0266(18) -0.0070(14) 0.0058(13) -0.0019(13)
C54 0.0193(17) 0.0175(16) 0.035(2) -0.0077(13) 0.0117(15) -0.0041(13)
C55 0.0265(18) 0.0154(16) 0.0300(19) 0.0006(13) 0.0152(15) 0.0012(13)
C56 0.0203(16) 0.0171(16) 0.0221(17) -0.0016(12) 0.0063(13) 0.0015(13)
C61 0.0230(16) 0.0141(15) 0.0185(16) -0.0037(12) 0.0075(13) -0.0041(12)
C62 0.0188(15) 0.0192(16) 0.0207(16) -0.0035(13) 0.0053(13) -0.0039(13)
C63 0.0291(18) 0.0199(16) 0.0220(17) 0.0002(13) 0.0049(14) -0.0068(14)
C64 0.036(2) 0.0288(19) 0.0227(18) -0.0026(14) 0.0129(15) -0.0116(16)
C65 0.0297(19) 0.0265(18) 0.035(2) -0.0080(15) 0.0206(16) -0.0067(15)
C66 0.0229(17) 0.0191(16) 0.0279(18) -0.0022(13) 0.0107(14) -0.0011(13)
C71 0.0182(15) 0.0161(15) 0.0215(16) 0.0026(12) 0.0075(13) 0.0007(12)
C72 0.0175(15) 0.0187(16) 0.0226(17) -0.0022(13) 0.0056(13) -0.0028(13)
C73 0.0229(17) 0.0163(16) 0.0331(19) -0.0017(13) 0.0116(15) -0.0005(13)
C74 0.0213(17) 0.0173(16) 0.0309(19) 0.0065(13) 0.0073(14) 0.0038(13)
C75 0.0203(16) 0.0209(17) 0.0242(17) 0.0015(13) 0.0055(13) 0.0014(13)
C76 0.0170(15) 0.0172(15) 0.0233(17) -0.0010(12) 0.0069(13) -0.0010(12)
Cl1S 0.0352(5) 0.0407(5) 0.0332(5) -0.0084(4) 0.0129(4) -0.0035(4)
Cl2S 0.0531(6) 0.0462(6) 0.0592(7) -0.0034(5) 0.0338(5) 0.0072(5)
C1S 0.044(2) 0.044(3) 0.056(3) 0.010(2) 0.019(2) 0.010(2)
P2 0.0296(5) 0.0250(5) 0.0396(6) -0.0060(4) 0.0030(4) 0.0032(4)
F1 0.0785(19) 0.0689(19) 0.0427(15) 0.0235(13) 0.0318(14) 0.0427(16)
F2 0.197(4) 0.0409(16) 0.0295(14) 0.0108(12) 0.0299(19) 0.054(2)
F3 0.0594(18) 0.087(2) 0.078(2) 0.0075(17) 0.0354(16) -0.0239(17)
F4 0.128(3) 0.109(3) 0.0485(19) -0.0434(19) -0.0152(19) 0.066(3)
F5 0.083(2) 0.0238(14) 0.139(3) -0.0054(16) 0.053(2) 0.0026(14)
F6 0.0261(17) 0.131(4) 0.229(6) -0.057(4) 0.022(2) -0.008(2)

loop_
_atom_type_symbol
_atom_type_description
_atom_type_scat_dispersion_real
_atom_type_scat_dispersion_imag
_atom_type_scat_source
C C 0.0181 0.0091 'International Tables Vol C Tables 4.2.6.8 and 6.1.1.4'
H H 0.0000 0.0000 'International Tables Vol C Tables 4.2.6.8 and 6.1.1.4'
N N 0.0311 0.0180 'International Tables Vol C Tables 4.2.6.8 and 6.1.1.4'
F F 0.0727 0.0534 'International Tables Vol C Tables 4.2.6.8 and 6.1.1.4'
P P 0.2955 0.4335 'International Tables Vol C Tables 4.2.6.8 and 6.1.1.4'
Cl Cl 0.3639 0.7018 'International Tables Vol C Tables 4.2.6.8 and 6.1.1.4'
Rh Rh 0.0927 3.6045 'International Tables Vol C Tables 4.2.6.8 and 6.1.1.4'

loop_
_geom_angle_atom_site_label_1
_geom_angle_atom_site_label_2
_geom_angle_atom_site_label_3
_geom_angle
P1 Rh1 Cl1 90.43(3)
N1 Rh1 Cl1 177.82(8)
N1 Rh1 P1 91.43(8)
N1 Rh1 N11 88.22(10)
N1 Rh1 N31 88.88(10)
N11 Rh1 Cl1 90.44(7)
N11 Rh1 P1 96.64(7)
N11 Rh1 N31 86.13(10)
N21 Rh1 Cl1 91.56(7)
N21 Rh1 P1 91.68(7)
N21 Rh1 N1 89.52(10)
N21 Rh1 N11 171.43(10)
N21 Rh1 N31 85.56(10)
N31 Rh1 Cl1 89.31(7)
N31 Rh1 P1 177.22(7)
C51 P1 Rh1 115.45(10)
C61 P1 Rh1 111.91(10)
C61 P1 C51 104.33(14)
C61 P1 C71 106.59(15)
C71 P1 Rh1 117.59(11)
C71 P1 C51 99.45(14)
C1 N1 Rh1 119.8(2)
C31 N1 Rh1 119.2(2)
C31 N1 C1 120.1(3)
N12 N11 Rh1 124.62(19)
C11 N11 Rh1 127.5(2)
C11 N11 N12 106.7(2)
N11 N12 C2 123.7(2)
N11 N12 C13 109.9(3)
C13 N12 C2 126.3(3)
N22 N21 Rh1 121.54(19)
C21 N21 Rh1 132.0(2)
C21 N21 N22 106.4(2)
N21 N22 C32 124.1(2)
C23 N22 N21 109.4(3)
C23 N22 C32 126.2(3)
C42 N31 Rh1 119.2(2)
C46 N31 Rh1 121.1(2)
C46 N31 C42 118.9(3)
N1 C1 C2 123.0(3)
C6 C1 N1 120.7(3)
C6 C1 C2 116.3(3)
C1 C2 N12 121.4(3)
C3 C2 N12 117.0(3)
C3 C2 C1 121.6(3)
C2 C3 H3 119.3
C4 C3 C2 121.4(3)
C4 C3 H3 119.3
C3 C4 C5 117.5(3)
C3 C4 C7 120.3(3)
C5 C4 C7 122.2(3)
C4 C5 H5 119.3
C6 C5 C4 121.5(3)
C6 C5 H5 119.3
C1 C6 H6 119.1
C5 C6 C1 121.7(3)
C5 C6 H6 119.1
C4 C7 H7a 109.5
C4 C7 H7b 109.5
C4 C7 H7c 109.5
H7a C7 H7b 109.5
H7a C7 H7c 109.5
H7b C7 H7c 109.5
N11 C11 H11 125.1
N11 C11 C12 109.7(3)
C12 C11 H11 125.1
C11 C12 H12 127.1
C13 C12 C11 105.7(3)
C13 C12 H12 127.1
N12 C13 C12 107.9(3)
N12 C13 H13 126.0
C12 C13 H13 126.0
N21 C21 H21 124.7
N21 C21 C22 110.6(3)
C22 C21 H21 124.7
C21 C22 H22 127.2
C23 C22 C21 105.5(3)
C23 C22 H22 127.2
N22 C23 C22 108.1(3)
N22 C23 H23 126.0
C22 C23 H23 126.0
N1 C31 C32 122.6(3)
N1 C31 C36 121.5(3)
C32 C31 C36 115.7(3)
C31 C32 N22 122.3(3)
C33 C32 N22 116.3(3)
C33 C32 C31 121.4(3)
C32 C33 H33 119.1
C34 C33 C32 121.8(3)
C34 C33 H33 119.1
C33 C34 C35 116.7(3)
C33 C34 C37 121.4(3)
C35 C34 C37 121.9(3)
C34 C35 H35 118.9
C36 C35 C34 122.2(3)
C36 C35 H35 118.9
C31 C36 H36 119.0
C35 C36 C31 122.0(3)
C35 C36 H36 119.0
C34 C37 H37a 109.5
C34 C37 H37b 109.5
C34 C37 H37c 109.5
H37a C37 H37b 109.5
H37a C37 H37c 109.5
H37b C37 H37c 109.5
N31 C42 H42 119.0
N31 C42 C43 121.9(3)
C43 C42 H42 119.0
C42 C43 H43 120.5
C44 C43 C42 119.0(3)
C44 C43 H43 120.5
C43 C44 H44 120.5
C43 C44 C45 119.0(3)
C45 C44 H44 120.5
C44 C45 H45 120.5
C46 C45 C44 119.0(3)
C46 C45 H45 120.5
N31 C46 C45 122.1(3)
N31 C46 H46 119.0
C45 C46 H46 119.0
C52 C51 P1 122.0(2)
C52 C51 C56 118.8(3)
C56 C51 P1 119.1(2)
C51 C52 H52 119.6
C53 C52 C51 120.9(3)
C53 C52 H52 119.6
C52 C53 H53 120.1
C52 C53 C54 119.8(3)
C54 C53 H53 120.1
C53 C54 H54 120.1
C55 C54 C53 119.7(3)
C55 C54 H54 120.1
C54 C55 H55 119.8
C54 C55 C56 120.4(3)
C56 C55 H55 119.8
C51 C56 H56 119.8
C55 C56 C51 120.4(3)
C55 C56 H56 119.8
C62 C61 P1 117.8(2)
C66 C61 P1 123.5(3)
C66 C61 C62 118.7(3)
C61 C62 H62 119.6
C63 C62 C61 120.7(3)
C63 C62 H62 119.6
C62 C63 H63 119.9
C62 C63 C64 120.2(3)
C64 C63 H63 119.9
C63 C64 H64 120.2
C63 C64 C65 119.5(3)
C65 C64 H64 120.2
C64 C65 H65 119.7
C64 C65 C66 120.6(3)
C66 C65 H65 119.7
C61 C66 H66 119.9
C65 C66 C61 120.2(3)
C65 C66 H66 119.9
C72 C71 P1 118.5(2)
C76 C71 P1 122.6(2)
C76 C71 C72 118.7(3)
C71 C72 H72 119.8
C73 C72 C71 120.3(3)
C73 C72 H72 119.8
C72 C73 H73 119.8
C72 C73 C74 120.4(3)
C74 C73 H73 119.8
C73 C74 H74 120.2
C75 C74 C73 119.7(3)
C75 C74 H74 120.2
C74 C75 H75 119.8
C74 C75 C76 120.4(3)
C76 C75 H75 119.8
C71 C76 H76 119.8
C75 C76 C71 120.4(3)
C75 C76 H76 119.8
Cl1S C1S H1Sa 109.0
Cl1S C1S H1Sb 109.0
Cl2S C1S Cl1S 112.9(2)
Cl2S C1S H1Sa 109.0
Cl2S C1S H1Sb 109.0
H1Sa C1S H1Sb 107.8
F1 P2 F4 176.9(2)
F1 P2 F5 89.56(18)
F2 P2 F1 88.90(15)
F2 P2 F4 89.22(18)
F2 P2 F5 178.3(2)
F3 P2 F1 89.46(17)
F3 P2 F2 93.0(2)
F3 P2 F4 88.2(2)
F3 P2 F5 87.72(18)
F5 P2 F4 92.3(2)
F6 P2 F1 89.0(3)
F6 P2 F2 87.4(3)
F6 P2 F3 178.4(3)
F6 P2 F4 93.4(3)
F6 P2 F5 91.9(2)

loop_
_geom_bond_atom_site_label_1
_geom_bond_atom_site_label_2
_geom_bond_distance
Rh1 Cl1 2.3713(7)
Rh1 P1 2.3484(8)
Rh1 N1 2.023(3)
Rh1 N11 2.024(3)
Rh1 N21 2.013(3)
Rh1 N31 2.140(3)
P1 C51 1.846(3)
P1 C61 1.826(3)
P1 C71 1.831(3)
N1 C1 1.403(4)
N1 C31 1.379(4)
N11 N12 1.356(4)
N11 C11 1.341(4)
N12 C2 1.432(4)
N12 C13 1.357(4)
N21 N22 1.373(4)
N21 C21 1.335(4)
N22 C23 1.355(4)
N22 C32 1.431(4)
N31 C42 1.344(4)
N31 C46 1.342(4)
C2 C1 1.404(4)
C2 C3 1.391(4)
C3 H3 0.9500
C3 C4 1.382(5)
C4 C5 1.393(5)
C5 H5 0.9500
C5 C6 1.383(5)
C6 C1 1.401(5)
C6 H6 0.9500
C7 C4 1.509(5)
C7 H7a 0.9800
C7 H7b 0.9800
C7 H7c 0.9800
C11 H11 0.9500
C11 C12 1.396(5)
C12 H12 0.9500
C12 C13 1.368(5)
C13 H13 0.9500
C21 H21 0.9500
C21 C22 1.386(5)
C22 H22 0.9500
C22 C23 1.377(5)
C23 H23 0.9500
C32 C31 1.404(5)
C32 C33 1.399(5)
C33 H33 0.9500
C33 C34 1.392(5)
C34 C35 1.392(5)
C35 H35 0.9500
C35 C36 1.373(5)
C36 C31 1.416(4)
C36 H36 0.9500
C37 C34 1.503(5)
C37 H37a 0.9800
C37 H37b 0.9800
C37 H37c 0.9800
C42 H42 0.9500
C42 C43 1.389(5)
C43 H43 0.9500
C43 C44 1.382(5)
C44 H44 0.9500
C44 C45 1.387(5)
C45 H45 0.9500
C45 C46 1.382(5)
C46 H46 0.9500
C51 C52 1.392(4)
C51 C56 1.397(4)
C52 H52 0.9500
C52 C53 1.388(5)
C53 H53 0.9500
C53 C54 1.392(5)
C54 H54 0.9500
C54 C55 1.385(5)
C55 H55 0.9500
C55 C56 1.388(5)
C56 H56 0.9500
C61 C62 1.408(5)
C61 C66 1.393(5)
C62 H62 0.9500
C62 C63 1.381(5)
C63 H63 0.9500
C63 C64 1.389(5)
C64 H64 0.9500
C64 C65 1.389(5)
C65 H65 0.9500
C65 C66 1.392(5)
C66 H66 0.9500
C71 C72 1.401(4)
C71 C76 1.392(4)
C72 H72 0.9500
C73 C72 1.384(5)
C73 H73 0.9500
C74 C73 1.386(5)
C74 H74 0.9500
C75 C74 1.378(5)
C75 H75 0.9500
C76 C75 1.392(4)
C76 H76 0.9500
C1S Cl1S 1.762(4)
C1S Cl2S 1.746(5)
C1S H1Sa 0.9900
C1S H1Sb 0.9900
P2 F1 1.578(3)
P2 F2 1.576(3)
P2 F3 1.570(3)
P2 F4 1.584(3)
P2 F5 1.580(3)
P2 F6 1.565(4)

loop_
_geom_torsion_atom_site_label_1
_geom_torsion_atom_site_label_2
_geom_torsion_atom_site_label_3
_geom_torsion_atom_site_label_4
_geom_torsion
Rh1 P1 C51 C52 91.7(3)
Rh1 P1 C51 C56 -89.9(2)
Rh1 P1 C61 C62 -51.2(3)
Rh1 P1 C61 C66 126.8(2)
Rh1 P1 C71 C72 176.5(2)
Rh1 P1 C71 C76 1.4(3)
Rh1 N1 C1 C2 37.0(4)
Rh1 N1 C1 C6 -141.0(3)
Rh1 N1 C31 C32 32.3(4)
Rh1 N1 C31 C36 -142.2(2)
Rh1 N11 N12 C2 14.6(4)
Rh1 N11 N12 C13 -169.6(2)
Rh1 N11 C11 C12 169.2(2)
Rh1 N21 N22 C23 -178.4(2)
Rh1 N21 N22 C32 7.1(4)
Rh1 N21 C21 C22 178.9(2)
Rh1 N31 C42 C43 167.5(2)
Rh1 N31 C46 C45 -166.5(2)
Cl1 Rh1 P1 C51 -22.13(11)
Cl1 Rh1 P1 C61 97.00(11)
Cl1 Rh1 P1 C71 -139.13(12)
Cl1 Rh1 N1 C1 -94(2)
Cl1 Rh1 N1 C31 76(2)
Cl1 Rh1 N11 N12 -163.9(2)
Cl1 Rh1 N11 C11 30.3(3)
Cl1 Rh1 N21 N22 -153.0(2)
Cl1 Rh1 N21 C21 28.1(3)
Cl1 Rh1 N31 C42 48.1(2)
Cl1 Rh1 N31 C46 -142.0(2)
P1 Rh1 N1 C1 55.0(2)
P1 Rh1 N1 C31 -135.6(2)
P1 Rh1 N11 N12 -73.4(2)
P1 Rh1 N11 C11 120.7(2)
P1 Rh1 N21 N22 116.5(2)
P1 Rh1 N21 C21 -62.3(3)
P1 Rh1 N31 C42 -36.6(16)
P1 Rh1 N31 C46 133.2(14)
P1 C51 C52 C53 177.3(2)
P1 C51 C56 C55 -177.8(2)
P1 C61 C62 C63 178.3(2)
P1 C61 C66 C65 -179.2(2)
P1 C71 C72 C73 -176.7(3)
P1 C71 C76 C75 175.1(2)
N1 Rh1 P1 C51 159.00(13)
N1 Rh1 P1 C61 -81.86(13)
N1 Rh1 P1 C71 42.01(14)
N1 Rh1 N11 N12 17.8(2)
N1 Rh1 N11 C11 -148.0(3)
N1 Rh1 N21 N22 25.1(2)
N1 Rh1 N21 C21 -153.8(3)
N1 Rh1 N31 C42 -133.1(2)
N1 Rh1 N31 C46 36.7(2)
N11 Rh1 P1 C51 -112.62(13)
N11 Rh1 P1 C61 6.51(13)
N11 Rh1 P1 C71 130.38(13)
N11 Rh1 N1 C1 -41.6(2)
N11 Rh1 N1 C31 127.8(2)
N11 Rh1 N21 N22 -49.6(8)
N11 Rh1 N21 C21 131.6(6)
N11 Rh1 N31 C42 138.6(2)
N11 Rh1 N31 C46 -51.6(2)
N11 N12 C2 C1 -34.0(4)
N11 N12 C2 C3 148.5(3)
N11 N12 C13 C12 0.8(4)
N11 C11 C12 C13 -0.8(4)
N12 N11 C11 C12 1.3(3)
N12 C2 C1 N1 5.5(5)
N12 C2 C1 C6 -176.5(3)
N12 C2 C3 C4 175.5(3)
N21 Rh1 P1 C51 69.44(13)
N21 Rh1 P1 C61 -171.42(13)
N21 Rh1 P1 C71 -47.55(13)
N21 Rh1 N1 C1 146.7(2)
N21 Rh1 N1 C31 -44.0(2)
N21 Rh1 N11 N12 92.6(7)
N21 Rh1 N11 C11 -73.3(7)
N21 Rh1 N31 C42 -43.5(2)
N21 Rh1 N31 C46 126.3(2)
N21 N22 C23 C22 -1.0(4)
N21 N22 C32 C31 -34.8(4)
N21 N22 C32 C33 146.5(3)
N21 C21 C22 C23 -0.5(4)
N22 N21 C21 C22 -0.1(4)
N22 C32 C31 N1 12.3(5)
N22 C32 C31 C36 -173.0(3)
N22 C32 C33 C34 174.2(3)
N31 Rh1 P1 C51 62.5(15)
N31 Rh1 P1 C61 -178(100)
N31 Rh1 P1 C71 -54.4(15)
N31 Rh1 N1 C1 -127.8(2)
N31 Rh1 N1 C31 41.6(2)
N31 Rh1 N11 N12 106.8(2)
N31 Rh1 N11 C11 -59.0(3)
N31 Rh1 N21 N22 -63.8(2)
N31 Rh1 N21 C21 117.3(3)
N31 C42 C43 C44 -0.3(5)
C1 N1 C31 C32 -158.4(3)
C1 N1 C31 C36 27.2(4)
C1 C2 C3 C4 -2.0(5)
C2 N12 C13 C12 176.4(3)
C2 C3 C4 C5 1.3(5)
C2 C3 C4 C7 179.4(3)
C3 C2 C1 N1 -177.2(3)
C3 C2 C1 C6 0.9(4)
C3 C4 C5 C6 0.4(5)
C4 C5 C6 C1 -1.5(5)
C5 C6 C1 N1 178.9(3)
C5 C6 C1 C2 0.8(5)
C7 C4 C5 C6 -177.7(3)
C11 N11 N12 C2 -177.1(3)
C11 N11 N12 C13 -1.3(3)
C11 C12 C13 N12 0.0(4)
C13 N12 C2 C1 150.9(3)
C13 N12 C2 C3 -26.6(4)
C21 N21 N22 C23 0.7(3)
C21 N21 N22 C32 -173.8(3)
C21 C22 C23 N22 0.9(4)
C23 N22 C32 C31 151.6(3)
C23 N22 C32 C33 -27.1(5)
C31 N1 C1 C2 -132.3(3)
C31 N1 C1 C6 49.8(4)
C31 C32 C33 C34 -4.6(5)
C32 N22 C23 C22 173.4(3)
C32 C33 C34 C35 0.5(5)
C32 C33 C34 C37 -179.0(3)
C33 C32 C31 N1 -169.1(3)
C33 C32 C31 C36 5.7(4)
C33 C34 C35 C36 2.0(5)
C34 C35 C36 C31 -0.7(5)
C35 C36 C31 N1 171.6(3)
C35 C36 C31 C32 -3.2(5)
C37 C34 C35 C36 -178.5(3)
C42 N31 C46 C45 3.4(5)
C42 C43 C44 C45 2.4(5)
C43 C44 C45 C46 -1.6(5)
C44 C45 C46 N31 -1.3(5)
C46 N31 C42 C43 -2.6(5)
C51 P1 C61 C62 74.3(3)
C51 P1 C61 C66 -107.7(3)
C51 P1 C71 C72 51.1(3)
C51 P1 C71 C76 -124.0(3)
C51 C52 C53 C54 0.4(5)
C52 C51 C56 C55 0.6(5)
C52 C53 C54 C55 0.6(5)
C53 C54 C55 C56 -1.1(5)
C54 C55 C56 C51 0.4(5)
C56 C51 C52 C53 -1.1(5)
C61 P1 C51 C52 -31.5(3)
C61 P1 C51 C56 146.8(2)
C61 P1 C71 C72 -57.0(3)
C61 P1 C71 C76 127.9(3)
C61 C62 C63 C64 0.5(5)
C62 C61 C66 C65 -1.2(5)
C62 C63 C64 C65 -0.1(5)
C63 C64 C65 C66 -1.0(5)
C64 C65 C66 C61 1.7(5)
C66 C61 C62 C63 0.2(5)
C71 P1 C51 C52 -141.5(3)
C71 P1 C51 C56 36.9(3)
C71 P1 C61 C62 179.0(2)
C71 P1 C61 C66 -3.0(3)
C71 C76 C75 C74 0.7(5)
C72 C71 C76 C75 0.0(5)
C74 C73 C72 C71 2.1(5)
C75 C74 C73 C72 -1.4(5)
C76 C71 C72 C73 -1.4(5)
C76 C75 C74 C73 0.0(5)
